data_1541750
loop_
_publ_author_name
'Walitzi, E.M.'
'Ettinger, K.'

_publ_section_title
;
 Verfeinerung der Kristallstruktur eines Tremolites vom Ochsenkogel
 (Gleinalpe/Steiermark), Oesterreich
;
_journal_name_full
;
Neues Jahrbuch fuer Mineralogie. Monatshefte (Band=Jahr) (1950-)
;
_journal_page_first 360
_journal_page_last 366
_journal_volume 1986
_journal_year 1986
_chemical_formula_sum 'Al0.29 Ca1.69 Fe0.49 H2 Mg4.6 Na0.11 O24 Si7.82'
_chemical_name_systematic
;
(Na.11 Ca1.69 Mg.20) (Mg4.4 Fe.49 Al.11) (Si7.82 Al.18) O22 (O H)2
;
_space_group_IT_number 12
_symmetry_space_group_name_Hall '-C 2y'
_symmetry_space_group_name_H-M 'C 1 2/m 1'
_cell_angle_alpha 90
_cell_angle_beta 104.66
_cell_angle_gamma 90
_cell_formula_units_Z 2
_cell_length_a 9.822
_cell_length_b 18.063
_cell_length_c 5.29
_cell_volume 907.970
_citation_journal_id_ASTM NJMMAW
_cod_data_source_file Walitzi_NJMMAW_1986_1362.cif
_cod_data_source_block H2Al0.29Ca1.69Fe0.49Mg4.6Na0.11O24Si7.82
_cod_original_cell_volume 907.9702
_cod_original_formula_sum 'H2 Al0.29 Ca1.69 Fe0.49 Mg4.6 Na0.11 O24 Si7.82'
_cod_database_code 1541750

loop_
_symmetry_equiv_pos_as_xyz
x,y,z
-x,y,-z
-x,-y,-z
x,-y,z
x+1/2,y+1/2,z
-x+1/2,y+1/2,-z
-x+1/2,-y+1/2,-z
x+1/2,-y+1/2,z

loop_
_atom_site_label
_atom_site_type_symbol
_atom_site_fract_x
_atom_site_fract_y
_atom_site_fract_z
_atom_site_occupancy
_atom_site_U_iso_or_equiv
Na1 Na+1 0 0.2772 0.5 0.055 0.0
O5 O-2 0.3469 0.1336 0.0983 1 0.0
Al1 Al+3 0.2804 0.084 0.2962 0.045 0.0
O3 O-2 0.11 0 0.7163 1 0.0
Al4 Al+3 0 0 0 0.022 0.0
Si2 Si+4 0.2894 0.1709 0.8045 1 0.0
O6 O-2 0.3438 0.119 0.5884 1 0.0
O4 O-2 0.3666 0.2483 0.7923 1 0.0
Fe1 Fe+2 0 0.0881 0.5 0.06 0.0
Mg1 Mg+2 0 0.0881 0.5 0.88 0.0
Si1 Si+4 0.2804 0.084 0.2962 0.955 0.0
Al2 Al+3 0 0.0881 0.5 0.022 0.0
O7 O-2 0.338 0 0.2906 1 0.0
Mg2 Mg+2 0 0.1769 0 0.88 0.0
Mg3 Mg+2 0 0 0 0.88 0.0
Fe5 Fe+2 0 0 0 0.06 0.0
Fe2 Fe+3 0 0.0881 0.5 0.038 0.0
Mg4 Mg+2 0 0.2772 0.5 0.1 0.0
Fe6 Fe+3 0 0 0 0.038 0.0
Ca1 Ca+2 0 0.2772 0.5 0.845 0.0
O1 O-2 0.1105 0.0864 0.2181 1 0.0
O2 O-2 0.1185 0.1715 0.7248 1 0.0
Fe3 Fe+2 0 0.1769 0 0.06 0.0
Al3 Al+3 0 0.1769 0 0.022 0.0
Fe4 Fe+3 0 0.1769 0 0.038 0.0
